data_1553171
loop_
_publ_author_name
'Zhang, Yong-Sheng'
'Tang, Xiang-Ying'
'Shi, Min'

_publ_section_title
;
 Divergent synthesis of indole-fused polycycles via Rh(ii)-catalyzed
 intramolecular [3 + 2] cycloaddition and C--H functionalization of
 indolyltriazoles
;
_journal_issue 11
_journal_name_full 'Organic Chemistry Frontiers'
_journal_page_first 1516
_journal_paper_doi 10.1039/C5QO00216H
_journal_volume 2
_journal_year 2015
_chemical_formula_sum 'C28 H29 N3 O4 S2'
_chemical_formula_weight 535.66
_space_group_crystal_system monoclinic
_space_group_IT_number 14
_space_group_name_Hall '-P 2yn'
_space_group_name_H-M_alt 'P 1 21/n 1'
_atom_sites_solution_hydrogens geom
_audit_creation_method SHELXL-2013
_audit_update_record
;
2014-08-07 deposited with the CCDC.
2015-09-21 downloaded from the CCDC.
;
_cell_angle_alpha 90
_cell_angle_beta 105.831(2)
_cell_angle_gamma 90
_cell_formula_units_Z 4
_cell_length_a 10.2945(8)
_cell_length_b 18.1137(16)
_cell_length_c 14.6463(12)
_cell_measurement_reflns_used 3475
_cell_measurement_temperature 293(2)
_cell_measurement_theta_max 45.227
_cell_measurement_theta_min 4.497
_cell_volume 2627.5(4)
_computing_cell_refinement 'Bruker SMART'
_computing_data_collection 'Bruker SMART'
_computing_data_reduction 'Bruker SHELXTL'
_computing_molecular_graphics 'Bruker SHELXTL'
_computing_publication_material 'Bruker SHELXTL'
_computing_structure_refinement 'SHELXL-2013 (Sheldrick, 2013)'
_computing_structure_solution 'Bruker SHELXTL'
_diffrn_ambient_temperature 293(2)
_diffrn_measured_fraction_theta_full 0.999
_diffrn_measured_fraction_theta_max 0.999
_diffrn_measurement_device_type 'CCD area detector'
_diffrn_measurement_method 'phi and omega scans'
_diffrn_radiation_type MoK\a
_diffrn_radiation_wavelength 0.71073
_diffrn_reflns_av_R_equivalents 0.0333
_diffrn_reflns_av_unetI/netI 0.0359
_diffrn_reflns_Laue_measured_fraction_full 0.999
_diffrn_reflns_Laue_measured_fraction_max 0.999
_diffrn_reflns_limit_h_max 12
_diffrn_reflns_limit_h_min -10
_diffrn_reflns_limit_k_max 22
_diffrn_reflns_limit_k_min -19
_diffrn_reflns_limit_l_max 17
_diffrn_reflns_limit_l_min -18
_diffrn_reflns_number 15803
_diffrn_reflns_point_group_measured_fraction_full 0.999
_diffrn_reflns_point_group_measured_fraction_max 0.999
_diffrn_reflns_theta_full 25.242
_diffrn_reflns_theta_max 25.994
_diffrn_reflns_theta_min 1.831
_exptl_absorpt_coefficient_mu 0.242
_exptl_absorpt_correction_T_max 0.7457
_exptl_absorpt_correction_T_min 0.6784
_exptl_absorpt_correction_type multi-scan
_exptl_absorpt_process_details sadabs
_exptl_crystal_colour colorless
_exptl_crystal_density_diffrn 1.354
_exptl_crystal_description prismatic
_exptl_crystal_F_000 1128
_exptl_crystal_size_max 0.211
_exptl_crystal_size_mid 0.175
_exptl_crystal_size_min 0.123
_refine_diff_density_max 0.387
_refine_diff_density_min -0.336
_refine_diff_density_rms 0.044
_refine_ls_extinction_method none
_refine_ls_goodness_of_fit_ref 1.034
_refine_ls_hydrogen_treatment constr
_refine_ls_matrix_type full
_refine_ls_number_parameters 337
_refine_ls_number_reflns 5169
_refine_ls_number_restraints 1
_refine_ls_restrained_S_all 1.035
_refine_ls_R_factor_all 0.0787
_refine_ls_R_factor_gt 0.0519
_refine_ls_shift/su_max 0.001
_refine_ls_shift/su_mean 0.000
_refine_ls_structure_factor_coef Fsqd
_refine_ls_weighting_details 'w=1/[\s^2^(Fo^2^)+(0.0883P)^2^+0.2866P] where P=(Fo^2^+2Fc^2^)/3'
_refine_ls_weighting_scheme calc
_refine_ls_wR_factor_gt 0.1435
_refine_ls_wR_factor_ref 0.1647
_reflns_Friedel_coverage 0.000
_reflns_number_gt 3394
_reflns_number_total 5169
_reflns_threshold_expression 'I > 2\s(I)'
_cod_data_source_file c5qo00216h2.cif
_cod_data_source_block cd214407
_cod_original_sg_symbol_H-M 'P 21/n'
_cod_database_code 1553171
_shelx_space_group_comment
; 
The symmetry employed for this shelxl refinement is uniquely defined 
by the following loop, which should always be used as a source of 
symmetry information in preference to the above space-group names. 
They are only intended as comments. 
;
_shelxl_version_number 2013-4

loop_
_space_group_symop_operation_xyz
'x, y, z'
'-x+1/2, y+1/2, -z+1/2'
'-x, -y, -z'
'x-1/2, -y-1/2, z-1/2'

loop_
_atom_site_label
_atom_site_type_symbol
_atom_site_fract_x
_atom_site_fract_y
_atom_site_fract_z
_atom_site_U_iso_or_equiv
_atom_site_adp_type
_atom_site_occupancy
_atom_site_site_symmetry_order
_atom_site_calc_flag
_atom_site_refinement_flags_posn
_atom_site_refinement_flags_adp
S1 S 0.26474(8) 0.11967(4) 0.23409(5) 0.0805(3) Uani 1 1 d . .
S2 S 0.35917(7) 0.15818(5) 0.73559(5) 0.0838(3) Uani 1 1 d . .
N1 N 0.2737(2) 0.12037(11) 0.34578(15) 0.0682(6) Uani 1 1 d . .
N2 N 0.36425(19) 0.09076(12) 0.66074(15) 0.0715(6) Uani 1 1 d . .
N3 N 0.2510(3) -0.02677(15) 0.64741(19) 0.0968(8) Uani 1 1 d . .
O1 O 0.4000(2) 0.11972(12) 0.22749(16) 0.1040(7) Uani 1 1 d . .
O2 O 0.1725(2) 0.17615(12) 0.18925(15) 0.1034(7) Uani 1 1 d . .
O3 O 0.4948(2) 0.18169(14) 0.77339(14) 0.1049(7) Uani 1 1 d . .
O4 O 0.2838(2) 0.13001(14) 0.79629(14) 0.1099(8) Uani 1 1 d . .
C1 C 0.3928(2) 0.08657(13) 0.41302(18) 0.0648(6) Uani 1 1 d . .
H1A H 0.4113 0.0386 0.3899 0.078 Uiso 1 1 calc R U
H1B H 0.4715 0.1177 0.4197 0.078 Uiso 1 1 calc R U
C2 C 0.1662(3) 0.14680(16) 0.3846(2) 0.0785(8) Uani 1 1 d . U
H2A H 0.0918 0.1640 0.3328 0.094 Uiso 1 1 calc R U
H2B H 0.1994 0.1886 0.4257 0.094 Uiso 1 1 calc R U
C3 C 0.1149(2) 0.08960(14) 0.43948(18) 0.0684(7) Uani 1 1 d . U
H3A H 0.0568 0.0557 0.3954 0.082 Uiso 1 1 calc R U
H3B H 0.0608 0.1135 0.4757 0.082 Uiso 1 1 calc R U
C4 C 0.2289(2) 0.04514(12) 0.50815(16) 0.0564(6) Uani 1 1 d . .
C5 C 0.3622(2) 0.07875(12) 0.50490(18) 0.0567(6) Uani 1 1 d . .
C6 C 0.4296(2) 0.10442(13) 0.58807(19) 0.0643(6) Uani 1 1 d . .
H6 H 0.5117 0.1290 0.5986 0.077 Uiso 1 1 calc R U
C7 C 0.2388(2) 0.04822(14) 0.61558(17) 0.0663(6) Uani 1 1 d . .
H7 H 0.1590 0.0719 0.6270 0.080 Uiso 1 1 calc R U
C8 C 0.2436(2) -0.07470(16) 0.5751(2) 0.0765(8) Uani 1 1 d . .
C9 C 0.2242(2) -0.03733(13) 0.4896(2) 0.0643(6) Uani 1 1 d . .
C10 C 0.2074(3) -0.07574(16) 0.4067(2) 0.0821(8) Uani 1 1 d . .
H10 H 0.1911 -0.0507 0.3493 0.099 Uiso 1 1 calc R U
C11 C 0.2147(3) -0.15276(19) 0.4088(3) 0.1061(11) Uani 1 1 d . .
H11 H 0.2049 -0.1794 0.3531 0.127 Uiso 1 1 calc R U
C12 C 0.2367(3) -0.18865(19) 0.4946(4) 0.1124(14) Uani 1 1 d . .
H12 H 0.2417 -0.2399 0.4957 0.135 Uiso 1 1 calc R U
C13 C 0.2514(3) -0.15168(19) 0.5777(3) 0.1022(12) Uani 1 1 d . .
H13 H 0.2662 -0.1771 0.6348 0.123 Uiso 1 1 calc R U
C14 C 0.2675(4) -0.0471(2) 0.7449(2) 0.1136(12) Uani 1 1 d . .
H14A H 0.2131 -0.0896 0.7476 0.170 Uiso 1 1 calc R U
H14B H 0.2399 -0.0068 0.7779 0.170 Uiso 1 1 calc R U
H14C H 0.3607 -0.0584 0.7744 0.170 Uiso 1 1 calc R U
C15 C 0.1928(3) 0.03441(17) 0.18905(19) 0.0783(7) Uani 1 1 d . .
C16 C 0.2732(3) -0.02711(19) 0.1885(2) 0.0892(9) Uani 1 1 d . .
H16 H 0.3668 -0.0227 0.2071 0.107 Uiso 1 1 calc R U
C17 C 0.2145(3) -0.0943(2) 0.1606(2) 0.0961(9) Uani 1 1 d . .
H17 H 0.2695 -0.1352 0.1615 0.115 Uiso 1 1 calc R U
C18 C 0.0772(4) -0.1029(2) 0.1315(2) 0.1026(10) Uani 1 1 d . .
C19 C -0.0007(4) -0.0411(2) 0.1318(3) 0.1141(12) Uani 1 1 d . .
H19 H -0.0942 -0.0456 0.1122 0.137 Uiso 1 1 calc R U
C20 C 0.0548(3) 0.0265(2) 0.1600(2) 0.1002(10) Uani 1 1 d . .
H20 H -0.0006 0.0671 0.1594 0.120 Uiso 1 1 calc R U
C21 C 0.0152(5) -0.1783(3) 0.1029(3) 0.1442(16) Uani 1 1 d . .
H21A H 0.0732 -0.2065 0.0748 0.216 Uiso 1 1 calc R U
H21B H -0.0715 -0.1725 0.0579 0.216 Uiso 1 1 calc R U
H21C H 0.0047 -0.2036 0.1581 0.216 Uiso 1 1 calc R U
C22 C 0.2695(3) 0.23002(15) 0.66831(17) 0.0710(7) Uani 1 1 d . .
C23 C 0.1317(3) 0.23633(18) 0.6577(2) 0.0862(8) Uani 1 1 d . .
H23 H 0.0876 0.2029 0.6871 0.103 Uiso 1 1 calc R U
C24 C 0.0618(3) 0.2924(2) 0.6033(3) 0.0958(10) Uani 1 1 d . .
H24 H -0.0303 0.2970 0.5965 0.115 Uiso 1 1 calc R U
C25 C 0.1245(3) 0.34232(19) 0.5585(2) 0.0885(9) Uani 1 1 d . .
C26 C 0.2616(3) 0.33414(17) 0.56895(19) 0.0834(8) Uani 1 1 d . .
H26 H 0.3052 0.3668 0.5381 0.100 Uiso 1 1 calc R U
C27 C 0.3342(3) 0.27914(16) 0.62358(18) 0.0728(7) Uani 1 1 d . .
H27 H 0.4264 0.2748 0.6306 0.087 Uiso 1 1 calc R U
C28 C 0.0474(4) 0.4060(2) 0.5036(3) 0.1302(15) Uani 1 1 d . .
H28A H 0.0155 0.3929 0.4378 0.195 Uiso 1 1 calc R U
H28B H 0.1056 0.4482 0.5104 0.195 Uiso 1 1 calc R U
H28C H -0.0281 0.4175 0.5277 0.195 Uiso 1 1 calc R U

loop_
_atom_site_aniso_label
_atom_site_aniso_U_11
_atom_site_aniso_U_22
_atom_site_aniso_U_33
_atom_site_aniso_U_23
_atom_site_aniso_U_13
_atom_site_aniso_U_12
S1 0.0864(5) 0.0894(5) 0.0774(5) 0.0162(4) 0.0424(4) -0.0002(4)
S2 0.0693(4) 0.1197(7) 0.0582(4) 0.0088(4) 0.0101(3) -0.0060(4)
N1 0.0632(12) 0.0748(13) 0.0751(13) 0.0182(10) 0.0333(10) 0.0129(10)
N2 0.0503(11) 0.0895(15) 0.0737(13) 0.0216(11) 0.0156(10) 0.0016(10)
N3 0.120(2) 0.0849(18) 0.0885(17) 0.0404(15) 0.0340(15) -0.0005(15)
O1 0.0972(15) 0.1301(18) 0.1061(15) 0.0007(13) 0.0643(13) -0.0240(13)
O2 0.1342(18) 0.0963(15) 0.0844(13) 0.0375(12) 0.0377(12) 0.0185(13)
O3 0.0743(13) 0.1457(19) 0.0773(12) 0.0100(13) -0.0087(10) -0.0121(12)
O4 0.1125(17) 0.157(2) 0.0665(12) 0.0146(12) 0.0344(12) -0.0151(14)
C1 0.0525(13) 0.0627(14) 0.0877(17) 0.0117(12) 0.0337(12) 0.0072(11)
C2 0.0709(16) 0.0875(18) 0.0844(17) 0.0315(14) 0.0337(14) 0.0291(13)
C3 0.0450(12) 0.0803(17) 0.0815(16) 0.0255(13) 0.0201(11) 0.0136(11)
C4 0.0400(11) 0.0570(13) 0.0746(14) 0.0183(11) 0.0197(10) 0.0054(9)
C5 0.0417(11) 0.0529(13) 0.0793(16) 0.0199(11) 0.0231(11) 0.0089(9)
C6 0.0396(11) 0.0709(15) 0.0827(17) 0.0196(13) 0.0169(11) 0.0070(10)
C7 0.0521(13) 0.0731(16) 0.0765(15) 0.0234(13) 0.0224(11) 0.0040(11)
C8 0.0475(13) 0.0685(17) 0.111(2) 0.0354(17) 0.0179(13) -0.0021(12)
C9 0.0424(12) 0.0595(15) 0.0924(18) 0.0175(14) 0.0210(11) -0.0007(10)
C10 0.0649(16) 0.0690(18) 0.114(2) 0.0073(16) 0.0261(15) -0.0105(13)
C11 0.080(2) 0.071(2) 0.164(4) -0.008(2) 0.028(2) -0.0123(16)
C12 0.0668(19) 0.0558(19) 0.199(5) 0.015(3) 0.009(2) -0.0081(14)
C13 0.0574(17) 0.073(2) 0.164(4) 0.052(2) 0.0090(19) -0.0048(14)
C14 0.112(3) 0.132(3) 0.102(2) 0.064(2) 0.0385(19) 0.006(2)
C15 0.0698(16) 0.099(2) 0.0730(16) 0.0048(14) 0.0308(13) 0.0064(15)
C16 0.0686(17) 0.114(3) 0.093(2) -0.0172(18) 0.0361(15) 0.0060(17)
C17 0.092(2) 0.104(2) 0.100(2) -0.0233(19) 0.0389(18) 0.0042(18)
C18 0.097(3) 0.121(3) 0.100(2) -0.030(2) 0.046(2) -0.017(2)
C19 0.070(2) 0.141(3) 0.128(3) -0.020(3) 0.0227(18) -0.010(2)
C20 0.0698(19) 0.111(3) 0.122(3) -0.001(2) 0.0296(18) 0.0087(18)
C21 0.145(4) 0.149(4) 0.152(4) -0.057(3) 0.064(3) -0.051(3)
C22 0.0626(15) 0.0898(19) 0.0592(14) -0.0152(13) 0.0140(11) -0.0046(13)
C23 0.0669(17) 0.100(2) 0.095(2) -0.0229(18) 0.0277(15) -0.0034(16)
C24 0.0638(17) 0.108(3) 0.108(2) -0.046(2) 0.0112(17) 0.0092(18)
C25 0.090(2) 0.095(2) 0.0677(17) -0.0361(16) -0.0005(15) 0.0179(18)
C26 0.094(2) 0.093(2) 0.0616(15) -0.0141(15) 0.0184(15) 0.0025(16)
C27 0.0621(15) 0.0931(19) 0.0616(15) -0.0083(14) 0.0139(12) -0.0002(14)
C28 0.135(3) 0.133(3) 0.099(2) -0.020(2) -0.009(2) 0.056(3)

loop_
_atom_type_symbol
_atom_type_description
_atom_type_scat_dispersion_real
_atom_type_scat_dispersion_imag
_atom_type_scat_source
C C 0.0033 0.0016 'International Tables Vol C Tables 4.2.6.8 and 6.1.1.4'
H H 0.0000 0.0000 'International Tables Vol C Tables 4.2.6.8 and 6.1.1.4'
N N 0.0061 0.0033 'International Tables Vol C Tables 4.2.6.8 and 6.1.1.4'
O O 0.0106 0.0060 'International Tables Vol C Tables 4.2.6.8 and 6.1.1.4'
S S 0.1246 0.1234 'International Tables Vol C Tables 4.2.6.8 and 6.1.1.4'

loop_
_geom_angle_atom_site_label_1
_geom_angle_atom_site_label_2
_geom_angle_atom_site_label_3
_geom_angle
O1 S1 O2 120.58(13)
O1 S1 N1 106.44(13)
O2 S1 N1 107.91(12)
O1 S1 C15 107.14(13)
O2 S1 C15 107.28(15)
N1 S1 C15 106.77(12)
O3 S2 O4 120.61(13)
O3 S2 N2 105.95(13)
O4 S2 N2 105.70(14)
O3 S2 C22 108.08(13)
O4 S2 C22 109.07(14)
N2 S2 C22 106.58(11)
C2 N1 C1 117.15(19)
C2 N1 S1 124.00(18)
C1 N1 S1 118.65(15)
C6 N2 C7 106.60(19)
C6 N2 S2 118.27(17)
C7 N2 S2 119.67(16)
C8 N3 C7 111.9(2)
C8 N3 C14 125.3(3)
C7 N3 C14 122.8(3)
C5 C1 N1 107.70(17)
C5 C1 H1A 110.2
N1 C1 H1A 110.2
C5 C1 H1B 110.2
N1 C1 H1B 110.2
H1A C1 H1B 108.5
N1 C2 C3 113.6(2)
N1 C2 H2A 108.9
C3 C2 H2A 108.9
N1 C2 H2B 108.9
C3 C2 H2B 108.9
H2A C2 H2B 107.7
C2 C3 C4 113.24(19)
C2 C3 H3A 108.9
C4 C3 H3A 108.9
C2 C3 H3B 108.9
C4 C3 H3B 108.9
H3A C3 H3B 107.7
C5 C4 C9 112.04(17)
C5 C4 C3 107.67(17)
C9 C4 C3 114.5(2)
C5 C4 C7 102.03(18)
C9 C4 C7 101.97(18)
C3 C4 C7 118.00(18)
C6 C5 C1 128.7(2)
C6 C5 C4 111.6(2)
C1 C5 C4 119.3(2)
C5 C6 N2 113.2(2)
C5 C6 H6 123.4
N2 C6 H6 123.4
N3 C7 N2 110.9(2)
N3 C7 C4 105.8(2)
N2 C7 C4 106.10(16)
N3 C7 H7 111.3
N2 C7 H7 111.3
C4 C7 H7 111.3
N3 C8 C9 110.8(2)
N3 C8 C13 128.9(3)
C9 C8 C13 120.3(3)
C10 C9 C8 120.3(3)
C10 C9 C4 130.5(2)
C8 C9 C4 109.2(2)
C9 C10 C11 119.7(3)
C9 C10 H10 120.2
C11 C10 H10 120.2
C12 C11 C10 119.1(4)
C12 C11 H11 120.5
C10 C11 H11 120.5
C13 C12 C11 122.3(3)
C13 C12 H12 118.9
C11 C12 H12 118.9
C12 C13 C8 118.3(3)
C12 C13 H13 120.8
C8 C13 H13 120.8
N3 C14 H14A 109.5
N3 C14 H14B 109.5
H14A C14 H14B 109.5
N3 C14 H14C 109.5
H14A C14 H14C 109.5
H14B C14 H14C 109.5
C20 C15 C16 118.8(3)
C20 C15 S1 120.0(2)
C16 C15 S1 121.0(2)
C17 C16 C15 119.9(3)
C17 C16 H16 120.0
C15 C16 H16 120.0
C18 C17 C16 121.8(3)
C18 C17 H17 119.1
C16 C17 H17 119.1
C17 C18 C19 117.3(3)
C17 C18 C21 120.6(4)
C19 C18 C21 122.0(4)
C20 C19 C18 122.2(3)
C20 C19 H19 118.9
C18 C19 H19 118.9
C19 C20 C15 119.9(3)
C19 C20 H20 120.1
C15 C20 H20 120.1
C18 C21 H21A 109.5
C18 C21 H21B 109.5
H21A C21 H21B 109.5
C18 C21 H21C 109.5
H21A C21 H21C 109.5
H21B C21 H21C 109.5
C27 C22 C23 120.3(3)
C27 C22 S2 120.1(2)
C23 C22 S2 119.6(2)
C24 C23 C22 119.1(3)
C24 C23 H23 120.5
C22 C23 H23 120.5
C23 C24 C25 121.6(3)
C23 C24 H24 119.2
C25 C24 H24 119.2
C24 C25 C26 118.2(3)
C24 C25 C28 120.8(3)
C26 C25 C28 121.0(4)
C27 C26 C25 121.4(3)
C27 C26 H26 119.3
C25 C26 H26 119.3
C26 C27 C22 119.4(3)
C26 C27 H27 120.3
C22 C27 H27 120.3
C25 C28 H28A 109.5
C25 C28 H28B 109.5
H28A C28 H28B 109.5
C25 C28 H28C 109.5
H28A C28 H28C 109.5
H28B C28 H28C 109.5

loop_
_geom_bond_atom_site_label_1
_geom_bond_atom_site_label_2
_geom_bond_distance
S1 O1 1.422(2)
S1 O2 1.428(2)
S1 N1 1.613(2)
S1 C15 1.761(3)
S2 O3 1.420(2)
S2 O4 1.424(2)
S2 N2 1.651(2)
S2 C22 1.738(3)
N1 C2 1.456(3)
N1 C1 1.480(3)
N2 C6 1.427(3)
N2 C7 1.494(3)
N3 C8 1.356(4)
N3 C7 1.430(3)
N3 C14 1.440(4)
C1 C5 1.470(3)
C1 H1A 0.9700
C1 H1B 0.9700
C2 C3 1.493(3)
C2 H2A 0.9700
C2 H2B 0.9700
C3 C4 1.547(3)
C3 H3A 0.9700
C3 H3B 0.9700
C4 C5 1.514(3)
C4 C9 1.517(3)
C4 C7 1.550(3)
C5 C6 1.312(3)
C6 H6 0.9300
C7 H7 0.9800
C8 C9 1.389(4)
C8 C13 1.397(4)
C9 C10 1.368(4)
C10 C11 1.397(4)
C10 H10 0.9300
C11 C12 1.377(5)
C11 H11 0.9300
C12 C13 1.362(5)
C12 H12 0.9300
C13 H13 0.9300
C14 H14A 0.9600
C14 H14B 0.9600
C14 H14C 0.9600
C15 C20 1.374(4)
C15 C16 1.390(4)
C16 C17 1.371(4)
C16 H16 0.9300
C17 C18 1.369(5)
C17 H17 0.9300
C18 C19 1.378(5)
C18 C21 1.516(5)
C19 C20 1.367(5)
C19 H19 0.9300
C20 H20 0.9300
C21 H21A 0.9600
C21 H21B 0.9600
C21 H21C 0.9600
C22 C27 1.379(4)
C22 C23 1.388(4)
C23 C24 1.368(5)
C23 H23 0.9300
C24 C25 1.377(5)
C24 H24 0.9300
C25 C26 1.386(4)
C25 C28 1.502(5)
C26 C27 1.365(4)
C26 H26 0.9300
C27 H27 0.9300
C28 H28A 0.9600
C28 H28B 0.9600
C28 H28C 0.9600

loop_
_geom_hbond_atom_site_label_D
_geom_hbond_atom_site_label_H
_geom_hbond_atom_site_label_A
_geom_hbond_distance_DH
_geom_hbond_distance_HA
_geom_hbond_distance_DA
_geom_hbond_angle_DHA
_geom_hbond_site_symmetry_A
C27 H27 O2 0.93 2.60 3.447(4) 151.8 4_666
C14 H14B O4 0.96 2.52 3.288(5) 137.1 .
C14 H14B O4 0.96 2.52 3.288(5) 137.1 .
C27 H27 O2 0.93 2.60 3.447(4) 151.8 4_666
C14 H14B O4 0.96 2.52 3.288(5) 137.1 .
C27 H27 O2 0.93 2.60 3.447(4) 151.8 4_666
C14 H14B O4 0.96 2.52 3.288(5) 137.1 .
C27 H27 O2 0.93 2.60 3.447(4) 151.8 4_666

loop_
_geom_torsion_atom_site_label_1
_geom_torsion_atom_site_label_2
_geom_torsion_atom_site_label_3
_geom_torsion_atom_site_label_4
_geom_torsion
O1 S1 N1 C2 156.8(2)
O2 S1 N1 C2 26.0(3)
C15 S1 N1 C2 -89.0(2)
O1 S1 N1 C1 -28.6(2)
O2 S1 N1 C1 -159.34(19)
C15 S1 N1 C1 85.6(2)
O3 S2 N2 C6 -53.4(2)
O4 S2 N2 C6 177.52(18)
C22 S2 N2 C6 61.55(19)
O3 S2 N2 C7 173.78(17)
O4 S2 N2 C7 44.7(2)
C22 S2 N2 C7 -71.27(19)
C2 N1 C1 C5 8.0(3)
S1 N1 C1 C5 -166.98(16)
C1 N1 C2 C3 -54.2(3)
S1 N1 C2 C3 120.5(2)
N1 C2 C3 C4 44.8(4)
C2 C3 C4 C5 5.0(3)
C2 C3 C4 C9 -120.3(2)
C2 C3 C4 C7 119.7(2)
N1 C1 C5 C6 -123.8(3)
N1 C1 C5 C4 48.1(3)
C9 C4 C5 C6 -114.7(2)
C3 C4 C5 C6 118.5(2)
C7 C4 C5 C6 -6.4(2)
C9 C4 C5 C1 72.1(3)
C3 C4 C5 C1 -54.7(3)
C7 C4 C5 C1 -179.54(19)
C1 C5 C6 N2 175.5(2)
C4 C5 C6 N2 3.1(3)
C7 N2 C6 C5 1.8(3)
S2 N2 C6 C5 -136.56(19)
C8 N3 C7 N2 -117.5(3)
C14 N3 C7 N2 63.1(3)
C8 N3 C7 C4 -2.9(3)
C14 N3 C7 C4 177.8(3)
C6 N2 C7 N3 108.8(2)
S2 N2 C7 N3 -113.6(2)
C6 N2 C7 C4 -5.7(2)
S2 N2 C7 C4 131.96(17)
C5 C4 C7 N3 -110.9(2)
C9 C4 C7 N3 5.1(2)
C3 C4 C7 N3 131.4(2)
C5 C4 C7 N2 7.0(2)
C9 C4 C7 N2 122.94(18)
C3 C4 C7 N2 -110.7(2)
C7 N3 C8 C9 -0.8(3)
C14 N3 C8 C9 178.5(3)
C7 N3 C8 C13 179.9(2)
C14 N3 C8 C13 -0.8(5)
N3 C8 C9 C10 -176.8(2)
C13 C8 C9 C10 2.5(3)
N3 C8 C9 C4 4.4(3)
C13 C8 C9 C4 -176.3(2)
C5 C4 C9 C10 -76.0(3)
C3 C4 C9 C10 47.0(3)
C7 C4 C9 C10 175.6(2)
C5 C4 C9 C8 102.7(2)
C3 C4 C9 C8 -134.3(2)
C7 C4 C9 C8 -5.7(2)
C8 C9 C10 C11 -2.4(4)
C4 C9 C10 C11 176.2(2)
C9 C10 C11 C12 1.1(4)
C10 C11 C12 C13 0.1(5)
C11 C12 C13 C8 0.0(5)
N3 C8 C13 C12 177.9(3)
C9 C8 C13 C12 -1.3(4)
O1 S1 C15 C20 -160.5(2)
O2 S1 C15 C20 -29.7(3)
N1 S1 C15 C20 85.8(3)
O1 S1 C15 C16 24.1(3)
O2 S1 C15 C16 154.9(2)
N1 S1 C15 C16 -89.6(2)
C20 C15 C16 C17 -0.9(4)
S1 C15 C16 C17 174.5(2)
C15 C16 C17 C18 1.0(5)
C16 C17 C18 C19 -0.4(5)
C16 C17 C18 C21 -178.8(3)
C17 C18 C19 C20 -0.1(6)
C21 C18 C19 C20 178.2(4)
C18 C19 C20 C15 0.1(6)
C16 C15 C20 C19 0.4(5)
S1 C15 C20 C19 -175.1(3)
O3 S2 C22 C27 29.6(2)
O4 S2 C22 C27 162.4(2)
N2 S2 C22 C27 -83.9(2)
O3 S2 C22 C23 -152.2(2)
O4 S2 C22 C23 -19.4(3)
N2 S2 C22 C23 94.2(2)
C27 C22 C23 C24 -0.8(4)
S2 C22 C23 C24 -179.0(2)
C22 C23 C24 C25 0.5(4)
C23 C24 C25 C26 0.5(4)
C23 C24 C25 C28 -176.5(3)
C24 C25 C26 C27 -1.2(4)
C28 C25 C26 C27 175.8(3)
C25 C26 C27 C22 0.9(4)
C23 C22 C27 C26 0.2(4)
S2 C22 C27 C26 178.30(18)
